data_4100538
_journal_name_full 'Journal of the American Chemical Society'
_journal_paper_doi 10.1021/ja052973a
_journal_year 2005
_chemical_formula_moiety 'C24 H51 N O2 P2 Ru Si2'
_chemical_formula_sum 'C24 H51 N O2 P2 Ru Si2'
_chemical_formula_weight 604.85
_space_group_IT_number 61
_symmetry_cell_setting orthorhombic
_symmetry_space_group_name_Hall '-P 2ac 2ab'
_symmetry_space_group_name_H-M 'P b c a'
_cell_angle_alpha 90.00
_cell_angle_beta 90.00
_cell_angle_gamma 90.00
_cell_formula_units_Z 8
_cell_length_a 12.5240(19)
_cell_length_b 15.788(2)
_cell_length_c 30.928(5)
_cell_measurement_temperature 120(2)
_cell_volume 6115.4(16)
_diffrn_ambient_temperature 120(2)
_exptl_crystal_density_diffrn 1.314
_cod_database_code 4100538

loop_
_symmetry_equiv_pos_as_xyz
'x, y, z'
'-x+1/2, -y, z+1/2'
'x+1/2, -y+1/2, -z'
'-x, y+1/2, -z+1/2'
'-x, -y, -z'
'x-1/2, y, -z-1/2'
'-x-1/2, y-1/2, z'
'x, -y-1/2, z-1/2'

loop_
_atom_site_label
_atom_site_type_symbol
_atom_site_fract_x
_atom_site_fract_y
_atom_site_fract_z
_atom_site_U_iso_or_equiv
_atom_site_adp_type
_atom_site_occupancy
_atom_site_symmetry_multiplicity
_atom_site_calc_flag
_atom_site_refinement_flags
_atom_site_disorder_assembly
_atom_site_disorder_group
Ru1 Ru 0.54433(2) 0.231572(16) 0.138728(8) 0.02315(8) Uani 1 1 d . . .
P1 P 0.40649(7) 0.14874(5) 0.10526(3) 0.02158(17) Uani 1 1 d . A .
P2 P 0.67900(7) 0.32426(5) 0.16469(3) 0.02219(18) Uani 1 1 d . A .
Si1 Si 0.51905(7) 0.24423(6) 0.03331(3) 0.0262(2) Uani 1 1 d . . .
Si2 Si 0.60492(7) 0.39867(6) 0.07947(3) 0.0241(2) Uani 1 1 d . . .
N1 N 0.5548(2) 0.29824(16) 0.07905(8) 0.0212(5) Uani 1 1 d . A .
C1 C 0.6301(3) 0.1754(2) 0.01267(12) 0.0403(9) Uani 1 1 d . A .
H1A H 0.6501 0.1343 0.0350 0.061 Uiso 1 1 calc R . .
H1B H 0.6920 0.2107 0.0055 0.061 Uiso 1 1 calc R . .
H1C H 0.6062 0.1453 -0.0133 0.061 Uiso 1 1 calc R . .
C2 C 0.4723(3) 0.3109(3) -0.01315(12) 0.0415(9) Uani 1 1 d . A .
H2A H 0.4190 0.3516 -0.0029 0.062 Uiso 1 1 calc R . .
H2B H 0.4403 0.2744 -0.0353 0.062 Uiso 1 1 calc R . .
H2C H 0.5331 0.3414 -0.0256 0.062 Uiso 1 1 calc R . .
C3 C 0.3984(3) 0.1798(2) 0.04851(10) 0.0286(7) Uani 1 1 d . A .
H3A H 0.3328 0.2136 0.0437 0.034 Uiso 1 1 calc R . .
H3B H 0.3945 0.1286 0.0301 0.034 Uiso 1 1 calc R . .
C4 C 0.4097(3) 0.0296(2) 0.10365(10) 0.0257(7) Uani 1 1 d . . .
C5 C 0.5000(3) 0.0022(2) 0.07334(14) 0.0435(10) Uani 1 1 d . A .
H5A H 0.5061 -0.0597 0.0736 0.065 Uiso 1 1 calc R . .
H5B H 0.5674 0.0273 0.0831 0.065 Uiso 1 1 calc R . .
H5C H 0.4843 0.0214 0.0439 0.065 Uiso 1 1 calc R . .
C6 C 0.3048(3) -0.0083(2) 0.08647(12) 0.0391(9) Uani 1 1 d . A .
H6A H 0.3129 -0.0696 0.0830 0.059 Uiso 1 1 calc R . .
H6B H 0.2876 0.0173 0.0584 0.059 Uiso 1 1 calc R . .
H6C H 0.2470 0.0034 0.1070 0.059 Uiso 1 1 calc R . .
C7 C 0.4321(3) -0.0070(2) 0.14828(12) 0.0359(9) Uani 1 1 d . A .
H7A H 0.4337 -0.0689 0.1466 0.054 Uiso 1 1 calc R . .
H7B H 0.3757 0.0107 0.1683 0.054 Uiso 1 1 calc R . .
H7C H 0.5012 0.0138 0.1587 0.054 Uiso 1 1 calc R . .
C8 C 0.2772(3) 0.1885(2) 0.12945(11) 0.0305(8) Uani 1 1 d . . .
C9 C 0.1794(3) 0.1822(3) 0.10018(13) 0.0403(9) Uani 1 1 d . A .
H9A H 0.1171 0.2056 0.1152 0.060 Uiso 1 1 calc R . .
H9B H 0.1661 0.1226 0.0930 0.060 Uiso 1 1 calc R . .
H9C H 0.1923 0.2142 0.0735 0.060 Uiso 1 1 calc R . .
C10 C 0.2521(3) 0.1468(2) 0.17288(11) 0.0356(8) Uani 1 1 d . A .
H10A H 0.1931 0.1770 0.1869 0.053 Uiso 1 1 calc R . .
H10B H 0.3154 0.1490 0.1915 0.053 Uiso 1 1 calc R . .
H10C H 0.2317 0.0876 0.1681 0.053 Uiso 1 1 calc R . .
C11 C 0.3018(3) 0.2833(2) 0.13746(13) 0.0368(8) Uani 0.665(5) 1 d P A 1
H11A H 0.3648 0.2883 0.1561 0.044 Uiso 0.665(5) 1 calc PR A 1
H11B H 0.2405 0.3101 0.1516 0.044 Uiso 0.665(5) 1 calc PR A 1
H11C H 0.3157 0.3114 0.1098 0.044 Uiso 0.665(5) 1 calc PR A 1
C11D C 0.3018(3) 0.2833(2) 0.13746(13) 0.0368(8) Uani 0.335(5) 1 d P A 2
H11D H 0.3064 0.3129 0.1093 0.044 Uiso 0.335(5) 1 calc PR A 2
H11E H 0.2424 0.3089 0.1540 0.044 Uiso 0.335(5) 1 calc PR A 2
C12 C 0.6735(3) 0.4344(3) 0.02889(12) 0.0440(10) Uani 1 1 d . A .
H12A H 0.7220 0.3898 0.0188 0.066 Uiso 1 1 calc R . .
H12B H 0.7143 0.4860 0.0348 0.066 Uiso 1 1 calc R . .
H12C H 0.6200 0.4460 0.0065 0.066 Uiso 1 1 calc R . .
C13 C 0.4998(3) 0.4796(2) 0.09082(14) 0.0407(9) Uani 1 1 d . A .
H13A H 0.4638 0.4657 0.1180 0.061 Uiso 1 1 calc R . .
H13B H 0.4475 0.4798 0.0672 0.061 Uiso 1 1 calc R . .
H13C H 0.5329 0.5356 0.0931 0.061 Uiso 1 1 calc R . .
C14 C 0.7115(3) 0.3990(2) 0.12164(11) 0.0293(8) Uani 1 1 d . A .
H14A H 0.7806 0.3832 0.1084 0.035 Uiso 1 1 calc R . .
H14B H 0.7186 0.4566 0.1339 0.035 Uiso 1 1 calc R . .
C15 C 0.8009(3) 0.2548(2) 0.16860(12) 0.0361(9) Uani 1 1 d . . .
C16 C 0.9078(3) 0.2997(3) 0.16282(15) 0.0539(12) Uani 1 1 d . A .
H16A H 0.9659 0.2584 0.1652 0.081 Uiso 1 1 calc R . .
H16B H 0.9161 0.3430 0.1853 0.081 Uiso 1 1 calc R . .
H16C H 0.9102 0.3266 0.1343 0.081 Uiso 1 1 calc R . .
C17 C 0.7827(3) 0.1933(3) 0.13045(13) 0.0441(10) Uani 0.665(5) 1 d P A 1
H17A H 0.7886 0.2247 0.1028 0.053 Uiso 0.665(5) 1 calc PR A 1
H17B H 0.8385 0.1489 0.1308 0.053 Uiso 0.665(5) 1 calc PR A 1
C17D C 0.7827(3) 0.1933(3) 0.13045(13) 0.0441(10) Uani 0.335(5) 1 d P A 2
H17C H 0.7141 0.1643 0.1342 0.053 Uiso 0.335(5) 1 calc PR A 2
H17D H 0.8403 0.1514 0.1297 0.053 Uiso 0.335(5) 1 calc PR A 2
H17E H 0.7820 0.2252 0.1033 0.053 Uiso 0.335(5) 1 calc PR A 2
C18 C 0.8035(3) 0.2038(3) 0.21083(13) 0.0430(10) Uani 1 1 d . A .
H18A H 0.8605 0.1614 0.2093 0.065 Uiso 1 1 calc R . .
H18B H 0.7347 0.1754 0.2150 0.065 Uiso 1 1 calc R . .
H18C H 0.8170 0.2422 0.2351 0.065 Uiso 1 1 calc R . .
C19 C 0.6605(3) 0.3916(2) 0.21404(12) 0.0368(9) Uani 1 1 d . . .
C20 C 0.5765(5) 0.4587(3) 0.20240(14) 0.0654(15) Uani 1 1 d . A .
H20A H 0.5601 0.4928 0.2280 0.098 Uiso 1 1 calc R . .
H20B H 0.5114 0.4306 0.1922 0.098 Uiso 1 1 calc R . .
H20C H 0.6044 0.4955 0.1795 0.098 Uiso 1 1 calc R . .
C21 C 0.7642(4) 0.4369(3) 0.22773(14) 0.0649(15) Uani 1 1 d . A .
H21A H 0.7488 0.4760 0.2516 0.097 Uiso 1 1 calc R . .
H21B H 0.7928 0.4687 0.2031 0.097 Uiso 1 1 calc R . .
H21C H 0.8167 0.3948 0.2372 0.097 Uiso 1 1 calc R . .
C22 C 0.6179(3) 0.3391(2) 0.25160(12) 0.0430(10) Uani 1 1 d . A .
H22A H 0.6084 0.3755 0.2770 0.064 Uiso 1 1 calc R . .
H22B H 0.6688 0.2939 0.2585 0.064 Uiso 1 1 calc R . .
H22C H 0.5491 0.3141 0.2435 0.064 Uiso 1 1 calc R . .
C23 C 0.5290(2) 0.1746(2) 0.19178(11) 0.0247(7) Uani 1 1 d . A .
O23 O 0.5212(2) 0.14101(16) 0.22279(8) 0.0371(6) Uani 1 1 d . . .
O24 O 0.6756(3) 0.0783(2) 0.13223(16) 0.0518(14) Uani 0.665(5) 1 d P A 1
C24 C 0.6770(4) 0.1536(3) 0.13330(16) 0.0287(12) Uani 0.665(5) 1 d P A 1
O24D O 0.3969(6) 0.3392(6) 0.1927(3) 0.051(3) Uani 0.335(5) 1 d P A 2
C24D C 0.4043(9) 0.2963(7) 0.1618(3) 0.037(3) Uani 0.335(5) 1 d P A 2

loop_
_atom_site_aniso_label
_atom_site_aniso_U_11
_atom_site_aniso_U_22
_atom_site_aniso_U_33
_atom_site_aniso_U_23
_atom_site_aniso_U_13
_atom_site_aniso_U_12
Ru1 0.03304(15) 0.01884(13) 0.01756(12) 0.00290(10) -0.00183(11) -0.00497(11)
P1 0.0236(4) 0.0206(4) 0.0205(4) 0.0026(3) -0.0019(3) -0.0033(3)
P2 0.0209(4) 0.0237(4) 0.0220(4) 0.0018(3) -0.0013(3) -0.0030(3)
Si1 0.0292(5) 0.0298(5) 0.0195(4) 0.0030(4) -0.0005(4) -0.0057(4)
Si2 0.0269(5) 0.0209(4) 0.0244(4) 0.0051(4) -0.0003(4) -0.0018(4)
N1 0.0221(13) 0.0236(13) 0.0178(12) 0.0031(10) -0.0012(11) -0.0003(11)
C1 0.043(2) 0.044(2) 0.034(2) -0.0073(17) 0.0078(17) -0.0041(18)
C2 0.046(2) 0.050(2) 0.0283(18) 0.0119(17) -0.0064(17) -0.0095(19)
C3 0.0299(18) 0.0324(18) 0.0235(16) 0.0052(14) -0.0061(14) -0.0058(15)
C4 0.0302(17) 0.0203(16) 0.0265(17) 0.0012(13) 0.0005(14) 0.0005(14)
C5 0.052(2) 0.0276(19) 0.051(2) -0.0028(17) 0.014(2) 0.0046(18)
C6 0.047(2) 0.032(2) 0.038(2) -0.0009(17) -0.0057(18) -0.0119(17)
C7 0.047(2) 0.0237(17) 0.037(2) 0.0033(15) -0.0051(17) -0.0023(16)
C8 0.0293(18) 0.0302(18) 0.0320(19) -0.0025(15) 0.0018(15) 0.0028(15)
C9 0.0267(18) 0.049(2) 0.046(2) 0.0035(19) 0.0010(17) 0.0024(17)
C10 0.0293(18) 0.042(2) 0.036(2) -0.0003(17) 0.0063(16) -0.0026(16)
C11 0.0305(18) 0.032(2) 0.048(2) -0.0014(17) 0.0006(17) 0.0075(15)
C11D 0.0305(18) 0.032(2) 0.048(2) -0.0014(17) 0.0006(17) 0.0075(15)
C12 0.051(2) 0.048(2) 0.033(2) 0.0117(18) 0.0025(18) -0.019(2)
C13 0.043(2) 0.0278(19) 0.051(2) 0.0006(17) -0.0075(19) 0.0035(17)
C14 0.0277(18) 0.0324(19) 0.0278(17) 0.0062(15) -0.0012(14) -0.0086(15)
C15 0.0221(17) 0.048(2) 0.038(2) 0.0068(17) -0.0011(15) 0.0046(16)
C16 0.026(2) 0.082(3) 0.054(3) 0.020(2) -0.0039(19) 0.000(2)
C17 0.0283(19) 0.061(3) 0.043(2) 0.003(2) 0.0057(17) 0.0148(19)
C17D 0.0283(19) 0.061(3) 0.043(2) 0.003(2) 0.0057(17) 0.0148(19)
C18 0.034(2) 0.051(2) 0.043(2) 0.0123(19) -0.0100(18) 0.0084(18)
C19 0.054(2) 0.0264(18) 0.0301(19) -0.0060(15) 0.0000(18) -0.0088(17)
C20 0.115(4) 0.039(2) 0.043(2) -0.010(2) 0.006(3) 0.027(3)
C21 0.092(4) 0.065(3) 0.037(2) -0.006(2) -0.010(2) -0.046(3)
C22 0.060(3) 0.041(2) 0.0272(18) -0.0093(17) 0.0048(18) -0.007(2)
C23 0.0205(16) 0.0218(16) 0.0319(18) -0.0089(14) -0.0040(14) -0.0006(13)
O23 0.0384(15) 0.0386(15) 0.0342(14) 0.0030(12) -0.0034(11) -0.0080(12)
O24 0.042(3) 0.023(2) 0.090(4) -0.010(2) -0.011(2) 0.0079(18)
C24 0.030(3) 0.029(3) 0.028(3) -0.001(2) -0.005(2) 0.010(2)
O24D 0.036(5) 0.068(6) 0.050(5) -0.039(5) 0.007(4) -0.011(4)
C24D 0.042(7) 0.043(7) 0.027(6) 0.017(5) 0.004(5) 0.003(5)

loop_
_geom_bond_atom_site_label_1
_geom_bond_atom_site_label_2
_geom_bond_distance
_geom_bond_site_symmetry_2
_geom_bond_publ_flag
Ru1 C23 1.881(4) . ?
Ru1 C24 2.075(5) . ?
Ru1 N1 2.129(2) . ?
Ru1 C24D 2.152(12) . ?
Ru1 P2 2.3729(9) . ?
Ru1 P1 2.4005(9) . ?
P1 C3 1.825(3) . ?
P1 C4 1.882(3) . ?
P1 C8 1.891(3) . ?
P2 C14 1.825(3) . ?
P2 C19 1.875(4) . ?
P2 C15 1.884(4) . ?
Si1 N1 1.711(3) . ?
Si1 C2 1.874(4) . ?
Si1 C1 1.877(4) . ?
Si1 C3 1.882(3) . ?
Si2 N1 1.705(3) . ?
Si2 C14 1.866(3) . ?
Si2 C13 1.868(4) . ?
Si2 C12 1.871(4) . ?
C1 H1A 0.9800 . ?
C1 H1B 0.9800 . ?
C1 H1C 0.9800 . ?
C2 H2A 0.9800 . ?
C2 H2B 0.9800 . ?
C2 H2C 0.9800 . ?
C3 H3A 0.9900 . ?
C3 H3B 0.9900 . ?
C4 C7 1.522(5) . ?
C4 C5 1.532(5) . ?
C4 C6 1.538(5) . ?
C5 H5A 0.9800 . ?
C5 H5B 0.9800 . ?
C5 H5C 0.9800 . ?
C6 H6A 0.9800 . ?
C6 H6B 0.9800 . ?
C6 H6C 0.9800 . ?
C7 H7A 0.9800 . ?
C7 H7B 0.9800 . ?
C7 H7C 0.9800 . ?
C8 C9 1.526(5) . ?
C8 C10 1.529(5) . ?
C8 C11 1.548(5) . ?
C9 H9A 0.9800 . ?
C9 H9B 0.9800 . ?
C9 H9C 0.9800 . ?
C10 H10A 0.9800 . ?
C10 H10B 0.9800 . ?
C10 H10C 0.9800 . ?
C11 H11A 0.9800 . ?
C11 H11B 0.9800 . ?
C11 H11C 0.9800 . ?
C12 H12A 0.9800 . ?
C12 H12B 0.9800 . ?
C12 H12C 0.9800 . ?
C13 H13A 0.9800 . ?
C13 H13B 0.9800 . ?
C13 H13C 0.9800 . ?
C14 H14A 0.9900 . ?
C14 H14B 0.9900 . ?
C15 C16 1.526(5) . ?
C15 C18 1.534(5) . ?
C15 C17 1.545(6) . ?
C16 H16A 0.9800 . ?
C16 H16B 0.9800 . ?
C16 H16C 0.9800 . ?
C17 C24 1.467(6) . ?
C17 H17A 0.9900 . ?
C17 H17B 0.9900 . ?
C18 H18A 0.9800 . ?
C18 H18B 0.9800 . ?
C18 H18C 0.9800 . ?
C19 C22 1.524(5) . ?
C19 C20 1.536(6) . ?
C19 C21 1.541(6) . ?
C20 H20A 0.9800 . ?
C20 H20B 0.9800 . ?
C20 H20C 0.9800 . ?
C21 H21A 0.9800 . ?
C21 H21B 0.9800 . ?
C21 H21C 0.9800 . ?
C22 H22A 0.9800 . ?
C22 H22B 0.9800 . ?
C22 H22C 0.9800 . ?
C23 O23 1.101(4) . ?
O24 C24 1.190(6) . ?
O24D C24D 1.174(13) . ?
